data_1521688
loop_
_publ_author_name
'Olafsen, A.'
'Hauback, B.C.'
'Fjellvag, H.'

_publ_section_title
;
 Crystal structure and properties of Nd4 Co3 O10+d and Nd4 Ni3 O10-d
;
_journal_name_full 'Journal of Solid State Chemistry'
_journal_page_first 46
_journal_page_last 55
_journal_volume 151
_journal_year 2000
_chemical_formula_sum 'Co3 Nd4 O10'
_chemical_name_systematic 'Nd4 Co3 O10'
_space_group_IT_number 14
_symmetry_space_group_name_Hall '-P 2yab'
_symmetry_space_group_name_H-M 'P 1 21/a 1'
_cell_angle_alpha 90
_cell_angle_beta 90.288
_cell_angle_gamma 90
_cell_formula_units_Z 4
_cell_length_a 5.3624
_cell_length_b 5.4451
_cell_length_c 27.238
_cell_volume 795.307
_citation_journal_id_ASTM JSSCBI
_cod_data_source_file Olafsen_JSSCBI_2000_1879.cif
_cod_data_source_block Co3Nd4O10
_cod_original_sg_symbol_Hall '-P 2ybc (z,y,-x)'
_cod_database_code 1521688

loop_
_symmetry_equiv_pos_as_xyz
x,y,z
-x+1/2,y+1/2,-z
-x,-y,-z
x-1/2,-y-1/2,z

loop_
_atom_site_label
_atom_site_type_symbol
_atom_site_fract_x
_atom_site_fract_y
_atom_site_fract_z
_atom_site_occupancy
_atom_site_U_iso_or_equiv
Nd4 Nd+3 0.525 -0.005 0.9332 1 0.0
O7 O-2 0.019 -0.065 0.2164 1 0.0
O4 O-2 0.499 0.066 0.5704 1 0.0
O8 O-2 0.473 -0.041 0.7146 1 0.0
Co1 Co+2 0 0.5 0.5 1 0.0
O5 O-2 0.257 0.247 0.1496 1 0.0
O2 O-2 0.297 0.201 0.991 1 0.0
Co4 Co+2 0.487 0.004 0.6412 1 0.0
O9 O-2 0.751 0.247 0.868 1 0.0
Nd1 Nd+3 -0.004 0.022 0.2997 1 0.0
O1 O-2 0.284 0.285 0.4901 1 0.0
Co3 Co+2 0 -0.004 0.1422 1 0.0
Co2 Co+2 0 0 0 1 0.0
Nd2 Nd+3 0.495 0.011 0.8011 1 0.0
Nd3 Nd+3 0.03 0.018 0.4312 1 0.0
O3 O-2 0.011 0.078 0.0709 1 0.0
O10 O-2 0.275 0.261 0.3669 1 0.0
O6 O-2 0.741 0.254 0.6543 1 0.0
